data_7062071
loop_
_publ_author_name
'Sarkar, Fillip Kumar'
'Gajurel, Sushmita'
'Kyndiah, Lenida'
'Sarkar, Rajib'
'Devan, Rupesh S.'
'Pal, Amarta Kumar'

_publ_section_title
;
 Palladium incorporated MIL-101(Cr): a heterogeneous and reusable catalyst
 for the C--H functionalization of unactivated arenes
;
_journal_issue 48
_journal_name_full 'New Journal of Chemistry'
_journal_page_first 23102
_journal_page_last 23111
_journal_paper_doi 10.1039/D2NJ03889G
_journal_volume 46
_journal_year 2022
_chemical_formula_sum 'C12 H14 O2'
_chemical_formula_weight 190.23
_space_group_crystal_system triclinic
_space_group_IT_number 2
_space_group_name_Hall '-P 1'
_space_group_name_H-M_alt 'P -1'
_atom_sites_solution_hydrogens geom
_audit_creation_method SHELXL-2018/3
_audit_update_record
;
2022-11-04 deposited with the CCDC.	2022-11-15 downloaded from the CCDC.
;
_cell_angle_alpha 81.284(2)
_cell_angle_beta 88.3230(10)
_cell_angle_gamma 85.4550(10)
_cell_formula_units_Z 2
_cell_length_a 7.8281(3)
_cell_length_b 8.1444(4)
_cell_length_c 8.5668(4)
_cell_measurement_reflns_used 2760
_cell_measurement_temperature 296(2)
_cell_measurement_theta_max 28.272
_cell_measurement_theta_min 2.465
_cell_volume 538.09(4)
_computing_cell_refinement 'Bruker APEX3'
_computing_data_collection 'Bruker APEX3'
_computing_data_reduction 'Bruker APEX3'
_computing_structure_refinement 'SHELXL-2018/3 (Sheldrick, 2018)'
_computing_structure_solution 'SHELXT 2018/2 (Sheldrick, 2018)'
_diffrn_ambient_temperature 296(2)
_diffrn_measured_fraction_theta_full 0.999
_diffrn_measured_fraction_theta_max 0.999
_diffrn_measurement_device_type 'Bruker D8'
_diffrn_measurement_method '\f and \w scans'
_diffrn_radiation_type MoK\a
_diffrn_radiation_wavelength 0.71073
_diffrn_reflns_av_R_equivalents 0.0282
_diffrn_reflns_av_unetI/netI 0.0209
_diffrn_reflns_Laue_measured_fraction_full 0.999
_diffrn_reflns_Laue_measured_fraction_max 0.999
_diffrn_reflns_limit_h_max 9
_diffrn_reflns_limit_h_min -10
_diffrn_reflns_limit_k_max 10
_diffrn_reflns_limit_k_min -10
_diffrn_reflns_limit_l_max 11
_diffrn_reflns_limit_l_min -11
_diffrn_reflns_number 16179
_diffrn_reflns_point_group_measured_fraction_full 0.999
_diffrn_reflns_point_group_measured_fraction_max 0.999
_diffrn_reflns_theta_full 25.242
_diffrn_reflns_theta_max 28.272
_diffrn_reflns_theta_min 2.406
_diffrn_source 'fine-focus sealed tube'
_exptl_absorpt_coefficient_mu 0.079
_exptl_crystal_colour colorless
_exptl_crystal_density_diffrn 1.174
_exptl_crystal_description block
_exptl_crystal_F_000 204
_exptl_crystal_size_max 0.170
_exptl_crystal_size_mid 0.140
_exptl_crystal_size_min 0.130
_refine_diff_density_max 0.197
_refine_diff_density_min -0.159
_refine_diff_density_rms 0.035
_refine_ls_extinction_method none
_refine_ls_goodness_of_fit_ref 1.066
_refine_ls_hydrogen_treatment constr
_refine_ls_matrix_type full
_refine_ls_number_parameters 131
_refine_ls_number_reflns 2670
_refine_ls_number_restraints 0
_refine_ls_restrained_S_all 1.066
_refine_ls_R_factor_all 0.0666
_refine_ls_R_factor_gt 0.0521
_refine_ls_shift/su_max 0.000
_refine_ls_shift/su_mean 0.000
_refine_ls_structure_factor_coef Fsqd
_refine_ls_weighting_details 'w=1/[\s^2^(Fo^2^)+(0.0789P)^2^+0.0977P] where P=(Fo^2^+2Fc^2^)/3'
_refine_ls_weighting_scheme calc
_refine_ls_wR_factor_gt 0.1551
_refine_ls_wR_factor_ref 0.1667
_reflns_Friedel_coverage 0.000
_reflns_number_gt 2046
_reflns_number_total 2670
_reflns_threshold_expression 'I > 2\s(I)'
_cod_data_source_file d2nj03889g2.cif
_cod_data_source_block shelx
_cod_depositor_comments 'Adding full bibliography for 7062071--7062072.cif.'
_cod_database_code 7062071
_shelx_shelxl_version_number 2018/3
_shelx_space_group_comment
;
The symmetry employed for this shelxl refinement is uniquely defined
by the following loop, which should always be used as a source of
symmetry information in preference to the above space-group names.
They are only intended as comments.
;
_shelx_estimated_absorpt_t_min 0.987
_shelx_estimated_absorpt_t_max 0.990

loop_
_space_group_symop_operation_xyz
'x, y, z'
'-x, -y, -z'

loop_
_atom_site_label
_atom_site_type_symbol
_atom_site_fract_x
_atom_site_fract_y
_atom_site_fract_z
_atom_site_U_iso_or_equiv
_atom_site_adp_type
_atom_site_occupancy
_atom_site_site_symmetry_order
_atom_site_calc_flag
_atom_site_refinement_flags_posn
_atom_site_refinement_flags_adp
_atom_site_refinement_flags_occupancy
_atom_site_disorder_assembly
_atom_site_disorder_group
O1 O 1.01284(17) 1.04331(16) 0.19978(15) 0.0723(4) Uani 1 1 d . . . . .
H1 H 1.039961 1.072346 0.107111 0.109 Uiso 1 1 calc R U . . .
O2 O 0.87706(16) 0.85809(17) 0.09330(14) 0.0735(4) Uani 1 1 d . . . . .
C4 C 0.62286(18) 0.68423(18) 0.31947(16) 0.0478(3) Uani 1 1 d . . . . .
C9 C 0.6241(2) 0.51210(18) 0.32030(17) 0.0520(4) Uani 1 1 d . . . . .
C5 C 0.4943(2) 0.79104(18) 0.24068(17) 0.0524(4) Uani 1 1 d . . . . .
C7 C 0.3655(2) 0.5531(2) 0.16602(18) 0.0571(4) Uani 1 1 d . . . . .
C1 C 0.91933(18) 0.9172(2) 0.2100(2) 0.0551(4) Uani 1 1 d . . . . .
C6 C 0.3683(2) 0.7227(2) 0.16490(19) 0.0573(4) Uani 1 1 d . . . . .
H6 H 0.282983 0.793724 0.111664 0.069 Uiso 1 1 calc R U . . .
C8 C 0.4954(2) 0.45119(19) 0.24283(19) 0.0584(4) Uani 1 1 d . . . . .
H8 H 0.496807 0.336916 0.242731 0.070 Uiso 1 1 calc R U . . .
C3 C 0.7516(2) 0.7458(2) 0.41554(19) 0.0623(4) Uani 1 1 d . . . . .
H3 H 0.745678 0.706460 0.523132 0.075 Uiso 1 1 calc R U . . .
C2 C 0.8737(2) 0.8481(2) 0.3725(2) 0.0634(4) Uani 1 1 d . . . . .
H2 H 0.936137 0.878771 0.452740 0.076 Uiso 1 1 calc R U . . .
C12 C 0.7635(3) 0.3950(2) 0.4019(2) 0.0756(5) Uani 1 1 d . . . . .
H12A H 0.747177 0.283146 0.386026 0.113 Uiso 1 1 calc R U . . .
H12B H 0.759068 0.401518 0.512920 0.113 Uiso 1 1 calc R U . . .
H12C H 0.873029 0.425644 0.358814 0.113 Uiso 1 1 calc R U . . .
C10 C 0.4832(3) 0.9773(2) 0.2389(3) 0.0752(5) Uani 1 1 d . . . . .
H10A H 0.563678 1.026327 0.162480 0.113 Uiso 1 1 calc R U . . .
H10B H 0.509380 1.000958 0.341598 0.113 Uiso 1 1 calc R U . . .
H10C H 0.369298 1.023099 0.211440 0.113 Uiso 1 1 calc R U . . .
C11 C 0.2227(3) 0.4820(3) 0.0887(2) 0.0856(7) Uani 1 1 d . . . . .
H11A H 0.266709 0.383311 0.047780 0.128 Uiso 1 1 calc R U . . .
H11B H 0.177274 0.562907 0.003836 0.128 Uiso 1 1 calc R U . . .
H11C H 0.133458 0.454636 0.165232 0.128 Uiso 1 1 calc R U . . .

loop_
_atom_site_aniso_label
_atom_site_aniso_U_11
_atom_site_aniso_U_22
_atom_site_aniso_U_33
_atom_site_aniso_U_23
_atom_site_aniso_U_13
_atom_site_aniso_U_12
O1 0.0752(8) 0.0682(8) 0.0796(8) -0.0169(6) 0.0086(6) -0.0347(6)
O2 0.0774(8) 0.0835(9) 0.0672(7) -0.0191(6) 0.0064(6) -0.0404(7)
C4 0.0504(8) 0.0484(7) 0.0456(7) -0.0055(6) 0.0062(6) -0.0150(6)
C9 0.0565(8) 0.0469(8) 0.0512(7) -0.0032(6) 0.0110(6) -0.0088(6)
C5 0.0561(8) 0.0457(8) 0.0564(8) -0.0069(6) 0.0048(6) -0.0122(6)
C7 0.0559(8) 0.0671(9) 0.0538(8) -0.0187(7) 0.0112(7) -0.0247(7)
C1 0.0443(7) 0.0544(8) 0.0696(9) -0.0131(7) -0.0010(6) -0.0143(6)
C6 0.0509(8) 0.0628(9) 0.0583(8) -0.0075(7) -0.0001(6) -0.0088(7)
C8 0.0705(10) 0.0455(8) 0.0621(9) -0.0140(6) 0.0166(7) -0.0185(7)
C3 0.0701(10) 0.0685(10) 0.0493(8) -0.0033(7) -0.0048(7) -0.0216(8)
C2 0.0640(10) 0.0686(10) 0.0611(9) -0.0097(7) -0.0115(7) -0.0223(8)
C12 0.0792(12) 0.0641(11) 0.0775(12) 0.0026(9) 0.0039(9) 0.0050(9)
C10 0.0804(12) 0.0478(9) 0.0976(14) -0.0102(9) -0.0052(10) -0.0057(8)
C11 0.0769(12) 0.1133(16) 0.0793(12) -0.0357(12) 0.0073(10) -0.0481(12)

loop_
_atom_type_symbol
_atom_type_description
_atom_type_scat_dispersion_real
_atom_type_scat_dispersion_imag
_atom_type_scat_source
C C 0.0033 0.0016 'International Tables Vol C Tables 4.2.6.8 and 6.1.1.4'
H H 0.0000 0.0000 'International Tables Vol C Tables 4.2.6.8 and 6.1.1.4'
O O 0.0106 0.0060 'International Tables Vol C Tables 4.2.6.8 and 6.1.1.4'

loop_
_geom_angle_atom_site_label_1
_geom_angle_atom_site_label_2
_geom_angle_atom_site_label_3
_geom_angle
_geom_angle_site_symmetry_1
_geom_angle_site_symmetry_3
_geom_angle_publ_flag
C5 C4 C9 120.03(13) . . ?
C5 C4 C3 121.80(14) . . ?
C9 C4 C3 117.96(14) . . ?
C8 C9 C4 118.73(14) . . ?
C8 C9 C12 120.39(15) . . ?
C4 C9 C12 120.88(15) . . ?
C6 C5 C4 118.70(14) . . ?
C6 C5 C10 118.66(16) . . ?
C4 C5 C10 122.61(14) . . ?
C8 C7 C6 117.59(14) . . ?
C8 C7 C11 121.30(17) . . ?
C6 C7 C11 121.09(18) . . ?
O2 C1 O1 122.91(15) . . ?
O2 C1 C2 123.21(14) . . ?
O1 C1 C2 113.85(14) . . ?
C7 C6 C5 122.30(16) . . ?
C7 C8 C9 122.63(14) . . ?
C2 C3 C4 130.28(14) . . ?
C3 C2 C1 125.95(15) . . ?

loop_
_geom_bond_atom_site_label_1
_geom_bond_atom_site_label_2
_geom_bond_distance
_geom_bond_site_symmetry_2
_geom_bond_publ_flag
O1 C1 1.2984(17) . ?
O2 C1 1.2379(19) . ?
C4 C5 1.396(2) . ?
C4 C9 1.400(2) . ?
C4 C3 1.483(2) . ?
C9 C8 1.386(2) . ?
C9 C12 1.505(2) . ?
C5 C6 1.392(2) . ?
C5 C10 1.511(2) . ?
C7 C8 1.377(2) . ?
C7 C6 1.382(2) . ?
C7 C11 1.512(2) . ?
C1 C2 1.465(2) . ?
C3 C2 1.325(2) . ?
